data_4100785
loop_
_publ_author_name
'Masahiko Ochiai'
'Yong-Shou Lin'
'Jun Yamada'
'Hanae Misawa'
'Saiko Arai'
'Kazuko Matsumoto'

_publ_section_title
;
Reactions of a Platinum(III) Dimeric Complex with Alkynes in Water: Novel
Approach to \a-Aminoketone, \a-Iminoketone, and \a,\b-Diimine via
Ketonyl-Pt(III) Dinuclear Complexes
;
_journal_name_full 'Journal of the American Chemical Society'
_journal_page_first 2536
_journal_page_last 2545
_journal_paper_doi 10.1021/ja0302634
_journal_volume 126
_journal_year 2004
_chemical_formula_sum 'C14 H39 N9 O13 Pt2'
_chemical_formula_weight 931.72
_space_group_IT_number 14
_symmetry_cell_setting monoclinic
_symmetry_space_group_name_Hall '-P 2ybc'
_symmetry_space_group_name_H-M 'P 1 21/c 1'
_cell_angle_alpha 90.00
_cell_angle_beta 96.4490(10)
_cell_angle_gamma 90.00
_cell_formula_units_Z 4
_cell_length_a 9.4625(4)
_cell_length_b 10.0973(4)
_cell_length_c 30.1278(12)
_cell_measurement_temperature 293(2)
_cell_volume 2860.4(2)
_diffrn_ambient_temperature 293(2)
_exptl_crystal_density_diffrn 2.164
_cod_depositor_comments
;
The following automatic conversions were performed:
'_symmetry_cell_setting' value 'Monoclinic' changed to 'monoclinic'
according to '/home/saulius/struct/CIF-dictionaries/cif_core.dic'
dictionary named 'cif_core.dic' version 2.4.1 from 2010-06-29.

Automatic conversion script
Id: cif_fix_enum 1527 2010-12-29 10:47:43Z saulius 
;
_cod_original_sg_symbol_H-M 'P 21/c'
_cod_database_code 4100785

loop_
_symmetry_equiv_pos_as_xyz
'x, y, z'
'-x, y+1/2, -z+1/2'
'-x, -y, -z'
'x, -y-1/2, z-1/2'

loop_
_atom_site_label
_atom_site_type_symbol
_atom_site_fract_x
_atom_site_fract_y
_atom_site_fract_z
_atom_site_U_iso_or_equiv
_atom_site_adp_type
_atom_site_occupancy
_atom_site_symmetry_multiplicity
_atom_site_calc_flag
_atom_site_refinement_flags
_atom_site_disorder_assembly
_atom_site_disorder_group
C5 C 0.9792(10) 0.6214(9) 0.1129(3) 0.0229(17) Uani 1 1 d . . .
Pt1 Pt 0.84157(4) 0.87902(3) 0.100620(11) 0.02160(10) Uani 1 1 d . . .
Pt2 Pt 0.68776(4) 0.66994(3) 0.067380(10) 0.01972(10) Uani 1 1 d . . .
N5 N 0.5038(9) 0.7570(9) 0.0389(3) 0.0306(18) Uani 1 1 d . . .
O6 O 0.5152(10) 0.4667(8) 0.0500(3) 0.044(2) Uani 1 1 d . . .
N3 N 0.6988(11) 1.0266(8) 0.0839(3) 0.035(2) Uani 1 1 d . . .
C12 C 0.772(2) 0.719(2) 0.2415(5) 0.079(6) Uani 1 1 d . . .
N1 N 0.6247(9) 0.6772(8) 0.1286(3) 0.0262(16) Uani 1 1 d . . .
O3 O 0.7494(9) 0.8547(7) 0.1573(2) 0.0350(18) Uani 1 1 d . . .
C1 C 0.9849(14) 1.0148(12) 0.1327(4) 0.042(3) Uani 1 1 d . . .
N4 N 0.9449(10) 0.9070(8) 0.0459(3) 0.0304(18) Uani 1 1 d . . .
N7 N 0.5177(11) 0.3731(9) 0.0775(3) 0.036(2) Uani 1 1 d . . .
N6 N 0.7489(10) 0.6458(8) 0.0044(2) 0.0259(17) Uani 1 1 d . . .
O4 O 0.9917(8) 0.7462(7) 0.1213(3) 0.0326(16) Uani 1 1 d . . .
O8 O 0.3763(10) 0.0295(8) 0.0191(3) 0.043(2) Uani 1 1 d . . .
N2 N 0.8626(9) 0.5721(8) 0.0922(2) 0.0238(15) Uani 1 1 d . . .
O10 O 0.1880(9) 0.0971(8) 0.0470(3) 0.042(2) Uani 1 1 d . . .
O7 O 0.5477(13) 0.3974(9) 0.1175(3) 0.055(3) Uani 1 1 d . . .
O9 O 0.3391(14) -0.0373(10) 0.0848(3) 0.069(3) Uani 1 1 d . . .
O5 O 0.4824(10) 0.2602(8) 0.0650(3) 0.042(2) Uani 1 1 d . . .
N8 N 0.3012(12) 0.0296(9) 0.0508(3) 0.038(2) Uani 1 1 d . . .
C10 C 0.6660(11) 0.7546(10) 0.1614(3) 0.0263(19) Uani 1 1 d . . .
C6 C 1.1078(12) 0.5381(11) 0.1295(4) 0.033(2) Uani 1 1 d . . .
C14 C 0.5364(14) 0.6178(12) 0.2134(4) 0.041(3) Uani 1 1 d . . .
C11 C 0.6204(15) 0.7386(12) 0.2079(4) 0.043(3) Uani 1 1 d . . .
C7 C 1.1304(14) 0.5524(14) 0.1814(4) 0.045(3) Uani 1 1 d . . .
O2 O 0.8316(17) 1.2022(18) 0.1715(4) 0.111(6) Uani 1 1 d . . .
C8 C 1.2388(13) 0.6022(16) 0.1102(4) 0.049(3) Uani 1 1 d . . .
C3 C 0.8896(18) 1.1072(14) 0.2023(4) 0.053(4) Uani 1 1 d . . .
C9 C 1.0927(18) 0.3944(14) 0.1160(5) 0.059(4) Uani 1 1 d . . .
N9 N 0.1432(9) 0.7168(8) 0.9803(4) 0.038(2) Uani 1 1 d . . .
C2 C 0.9840(17) 1.0155(13) 0.1826(5) 0.054(4) Uani 1 1 d . . .
C13 C 0.538(3) 0.8579(17) 0.2186(8) 0.116(11) Uani 1 1 d . . .
O1 O 1.0531(15) 0.9362(11) 0.2067(4) 0.077(4) Uani 1 1 d . . .
C4 C 0.773(3) 1.306(4) 0.1940(8) 0.155(16) Uani 1 1 d . . .
O13 O 0.0706(14) 0.6487(13) 1.0037(5) 0.078(3) Uiso 1 1 d . . .
O12 O 0.1550(15) 0.8317(14) 0.9878(5) 0.079(4) Uiso 1 1 d . . .
O11 O 0.240(3) 0.647(2) 0.9767(8) 0.148(8) Uiso 1 1 d . . .

loop_
_atom_site_aniso_label
_atom_site_aniso_U_11
_atom_site_aniso_U_22
_atom_site_aniso_U_33
_atom_site_aniso_U_23
_atom_site_aniso_U_13
_atom_site_aniso_U_12
C5 0.029(5) 0.028(4) 0.013(4) 0.001(3) 0.009(3) -0.005(4)
Pt1 0.03083(19) 0.01749(16) 0.01765(16) -0.00307(11) 0.00785(13) -0.00821(12)
Pt2 0.02730(18) 0.01848(16) 0.01339(15) 0.00065(11) 0.00233(12) -0.00803(12)
N5 0.028(4) 0.033(4) 0.029(4) 0.009(3) -0.003(3) -0.005(3)
O6 0.069(6) 0.027(4) 0.031(4) 0.013(3) -0.019(4) -0.023(4)
N3 0.045(5) 0.016(3) 0.049(5) 0.000(4) 0.022(4) 0.002(4)
C12 0.076(12) 0.132(18) 0.029(7) 0.004(9) 0.004(7) -0.007(12)
N1 0.034(4) 0.027(4) 0.017(3) -0.001(3) 0.003(3) -0.010(3)
O3 0.058(5) 0.030(4) 0.020(3) -0.008(3) 0.019(3) -0.021(4)
C1 0.061(7) 0.040(6) 0.027(5) -0.017(4) 0.016(5) -0.036(6)
N4 0.042(5) 0.025(4) 0.027(4) -0.001(3) 0.015(4) -0.014(4)
N7 0.043(5) 0.034(5) 0.029(4) 0.010(4) -0.008(4) -0.013(4)
N6 0.039(5) 0.027(4) 0.012(3) -0.006(3) 0.005(3) -0.010(3)
O4 0.032(4) 0.023(3) 0.040(4) 0.004(3) -0.009(3) -0.006(3)
O8 0.062(6) 0.034(4) 0.036(4) 0.006(3) 0.019(4) -0.005(4)
N2 0.032(4) 0.023(4) 0.016(3) -0.001(3) -0.001(3) -0.005(3)
O10 0.040(5) 0.030(4) 0.060(6) -0.001(4) 0.017(4) -0.007(3)
O7 0.103(8) 0.036(4) 0.023(4) 0.006(3) -0.012(5) -0.006(5)
O9 0.131(11) 0.043(5) 0.034(5) 0.018(4) 0.021(6) 0.020(6)
O5 0.065(6) 0.026(4) 0.035(4) 0.006(3) -0.002(4) -0.016(4)
N8 0.056(6) 0.030(5) 0.031(5) 0.004(4) 0.013(4) -0.010(4)
C10 0.034(5) 0.027(4) 0.019(4) 0.000(3) 0.008(4) -0.002(4)
C6 0.039(6) 0.034(5) 0.028(5) 0.001(4) 0.005(4) 0.004(4)
C14 0.051(7) 0.042(6) 0.030(5) 0.004(5) 0.009(5) -0.012(5)
C11 0.070(8) 0.039(6) 0.026(5) -0.006(4) 0.026(5) -0.020(6)
C7 0.049(7) 0.064(8) 0.023(5) 0.014(5) 0.005(5) 0.009(6)
O2 0.123(12) 0.162(15) 0.047(7) -0.004(8) 0.011(7) 0.092(12)
C8 0.030(6) 0.090(11) 0.028(5) 0.016(6) 0.007(4) 0.008(6)
C3 0.083(10) 0.056(8) 0.023(5) 0.000(5) 0.016(6) -0.022(7)
C9 0.067(10) 0.043(7) 0.068(10) -0.004(7) 0.010(8) 0.029(7)
N9 0.015(4) 0.019(4) 0.082(8) -0.011(4) 0.006(4) 0.001(3)
C2 0.072(10) 0.037(6) 0.048(7) -0.006(6) -0.009(7) -0.021(7)
C13 0.20(3) 0.041(8) 0.131(18) 0.025(10) 0.130(19) 0.047(12)
O1 0.117(10) 0.050(6) 0.053(6) 0.011(5) -0.034(7) -0.020(7)
C4 0.13(2) 0.26(4) 0.071(14) -0.064(19) -0.013(14) 0.14(3)

loop_
_geom_bond_atom_site_label_1
_geom_bond_atom_site_label_2
_geom_bond_distance
_geom_bond_site_symmetry_2
_geom_bond_publ_flag
C5 O4 1.288(11) . ?
C5 N2 1.303(12) . ?
C5 C6 1.518(15) . ?
Pt1 O4 2.001(7) . ?
Pt1 O3 2.019(7) . ?
Pt1 N4 2.030(8) . ?
Pt1 N3 2.036(9) . ?
Pt1 C1 2.088(10) . ?
Pt1 Pt2 2.6928(5) . ?
Pt2 N2 1.999(8) . ?
Pt2 N1 2.003(8) . ?
Pt2 N5 2.051(9) . ?
Pt2 N6 2.059(7) . ?
O6 N7 1.256(11) . ?
C12 C11 1.67(2) . ?
N1 C10 1.285(12) . ?
O3 C10 1.296(12) . ?
C1 C2 1.503(17) . ?
N7 O7 1.233(12) . ?
N7 O5 1.235(12) . ?
O8 N8 1.253(12) . ?
O10 N8 1.264(13) . ?
O9 N8 1.243(13) . ?
C10 C11 1.520(13) . ?
C6 C9 1.510(18) . ?
C6 C7 1.561(15) . ?
C6 C8 1.567(17) . ?
C14 C11 1.476(16) . ?
C11 C13 1.49(2) . ?
O2 C4 1.40(2) . ?
O2 C3 1.40(2) . ?
C3 C2 1.46(2) . ?
N9 O11 1.17(2) . ?
N9 O12 1.185(16) . ?
N9 O13 1.246(16) . ?
C2 O1 1.221(18) . ?
